data_7713096
loop_
_publ_author_name
'Gomes, Pedro T.'
'Cruz, Tiago Carpinteiro'
'Lopes, Patr\'icia S.'
'Lemos, Maria Am\'elia N. D. A.'
'Veiros, Luis F.'

_publ_section_title
;
 New copper(I) complexes of bulky 5-substituted-2-iminopyrrolyl ligands as
 catalysts for azide-alkyne cycloaddition
;
_journal_name_full 'Dalton Transactions'
_journal_paper_doi 10.1039/D3DT00617D
_journal_year 2023
_chemical_formula_moiety 'C64 H86 Cu2 N4'
_chemical_formula_sum 'C64 H86 Cu2 N4'
_chemical_formula_weight 1038.44
_space_group_crystal_system monoclinic
_space_group_IT_number 14
_space_group_name_Hall '-P 2ybc'
_space_group_name_H-M_alt 'P 1 21/c 1'
_atom_sites_solution_hydrogens geom
_audit_creation_method SHELXL-2018/3
_audit_update_record
;
2023-02-21 deposited with the CCDC.	2023-05-18 downloaded from the CCDC.
;
_cell_angle_alpha 90
_cell_angle_beta 105.459(6)
_cell_angle_gamma 90
_cell_formula_units_Z 4
_cell_length_a 17.148(2)
_cell_length_b 17.406(2)
_cell_length_c 25.948(3)
_cell_measurement_reflns_used 1448
_cell_measurement_temperature 150
_cell_measurement_theta_max 18.82
_cell_measurement_theta_min 2.86
_cell_volume 7464.7(15)
_computing_cell_refinement 'Bruker SAINT'
_computing_data_collection 'Bruker APEX2'
_computing_data_reduction 'Bruker SAINT'
_computing_molecular_graphics enCIFer
_computing_publication_material ORTEP
_computing_structure_refinement 'SHELXL-2018/3 (Sheldrick, 2018)'
_computing_structure_solution 'SHELXL-2018/3 (Sheldrick, 2018)'
_diffrn_ambient_temperature 150
_diffrn_measured_fraction_theta_full 0.995
_diffrn_measured_fraction_theta_max 0.988
_diffrn_measurement_device_type 'Bruker APEX-II CCD'
_diffrn_measurement_method '\f and \w scans'
_diffrn_radiation_type MoK\a
_diffrn_radiation_wavelength 0.71073
_diffrn_reflns_av_R_equivalents 0.1528
_diffrn_reflns_av_unetI/netI 0.2361
_diffrn_reflns_Laue_measured_fraction_full 0.995
_diffrn_reflns_Laue_measured_fraction_max 0.988
_diffrn_reflns_limit_h_max 20
_diffrn_reflns_limit_h_min -20
_diffrn_reflns_limit_k_max 21
_diffrn_reflns_limit_k_min -17
_diffrn_reflns_limit_l_max 31
_diffrn_reflns_limit_l_min -31
_diffrn_reflns_number 47595
_diffrn_reflns_point_group_measured_fraction_full 0.995
_diffrn_reflns_point_group_measured_fraction_max 0.988
_diffrn_reflns_theta_full 25.242
_diffrn_reflns_theta_max 25.798
_diffrn_reflns_theta_min 1.425
_exptl_absorpt_coefficient_mu 0.602
_exptl_absorpt_correction_type none
_exptl_crystal_colour yellow
_exptl_crystal_density_diffrn 0.924
_exptl_crystal_description prism
_exptl_crystal_F_000 2224
_exptl_crystal_size_max 0.200
_exptl_crystal_size_mid 0.050
_exptl_crystal_size_min 0.050
_refine_diff_density_max 0.531
_refine_diff_density_min -0.525
_refine_diff_density_rms 0.094
_refine_ls_extinction_method none
_refine_ls_goodness_of_fit_ref 0.837
_refine_ls_hydrogen_treatment constr
_refine_ls_matrix_type full
_refine_ls_number_parameters 651
_refine_ls_number_reflns 14170
_refine_ls_number_restraints 24
_refine_ls_restrained_S_all 0.837
_refine_ls_R_factor_all 0.1727
_refine_ls_R_factor_gt 0.0772
_refine_ls_shift/su_max 0.006
_refine_ls_shift/su_mean 0.001
_refine_ls_structure_factor_coef Fsqd
_refine_ls_weighting_details 'w=1/[\s^2^(Fo^2^)+(0.1064P)^2^] where P=(Fo^2^+2Fc^2^)/3'
_refine_ls_weighting_scheme calc
_refine_ls_wR_factor_gt 0.1797
_refine_ls_wR_factor_ref 0.2145
_reflns_Friedel_coverage 0.000
_reflns_number_gt 6192
_reflns_number_total 14170
_reflns_threshold_expression 'I > 2\s(I)'
_cod_data_source_file d3dt00617d3.cif
_cod_data_source_block 1a
_cod_original_cell_volume 7464.7(17)
_cod_original_sg_symbol_H-M 'P 21/c'
_cod_database_code 7713096
_shelx_shelxl_version_number 2018/3
_shelx_space_group_comment
;
The symmetry employed for this shelxl refinement is uniquely defined
by the following loop, which should always be used as a source of
symmetry information in preference to the above space-group names.
They are only intended as comments.
;
_shelx_estimated_absorpt_t_min 0.889
_shelx_estimated_absorpt_t_max 0.971
_platon_squeeze_void_probe_radius 1.20

loop_
_space_group_symop_operation_xyz
'x, y, z'
'-x, y+1/2, -z+1/2'
'-x, -y, -z'
'x, -y-1/2, z-1/2'

loop_
_atom_site_label
_atom_site_type_symbol
_atom_site_fract_x
_atom_site_fract_y
_atom_site_fract_z
_atom_site_U_iso_or_equiv
_atom_site_adp_type
_atom_site_occupancy
_atom_site_site_symmetry_order
_atom_site_calc_flag
_atom_site_refinement_flags_posn
_atom_site_refinement_flags_adp
_atom_site_refinement_flags_occupancy
_atom_site_disorder_assembly
_atom_site_disorder_group
Cu1 Cu 0.06117(4) 0.12456(4) 0.30285(3) 0.0187(2) Uani 1 1 d . . . . .
Cu2 Cu 0.19749(4) 0.10239(4) 0.28179(3) 0.0218(2) Uani 1 1 d . . . . .
N1 N 0.0891(3) 0.2225(2) 0.32765(17) 0.0187(11) Uani 1 1 d . . . . .
N2 N 0.2036(3) 0.2025(3) 0.2564(2) 0.0262(12) Uani 1 1 d . . . . .
N3 N 0.2021(3) 0.0009(2) 0.30287(18) 0.0171(11) Uani 1 1 d . . . . .
N4 N 0.0172(3) 0.0291(2) 0.27705(17) 0.0174(11) Uani 1 1 d . . . . .
C1 C 0.0046(3) 0.2247(3) 0.3948(2) 0.0200(14) Uani 1 1 d . . . . .
C2 C 0.1284(3) 0.2781(3) 0.3052(2) 0.0197(14) Uani 1 1 d . . . . .
C3 C 0.1152(4) 0.3509(3) 0.3249(3) 0.0297(16) Uani 1 1 d . . . . .
H3 H 0.133841 0.397608 0.315415 0.036 Uiso 1 1 calc R U . . .
C4 C 0.0700(4) 0.3405(3) 0.3605(3) 0.0294(15) Uani 1 1 d . . . . .
H4 H 0.052969 0.378539 0.380160 0.035 Uiso 1 1 calc R U . . .
C5 C 0.0541(3) 0.2608(3) 0.3616(2) 0.0202(14) Uani 1 1 d . . . . .
C6 C 0.1768(3) 0.2668(3) 0.2696(2) 0.0204(14) Uani 1 1 d . . . . .
H6 H 0.190935 0.310712 0.253722 0.025 Uiso 1 1 calc R U . . .
C7 C 0.0415(4) 0.1845(3) 0.4416(2) 0.0244(15) Uani 1 1 d . . . . .
C8 C -0.0050(3) 0.1641(3) 0.4752(2) 0.0253(15) Uani 1 1 d . . . . .
H8 H 0.019805 0.137656 0.506397 0.030 Uiso 1 1 calc R U . . .
C9 C -0.0863(3) 0.1805(3) 0.4653(2) 0.0237(14) Uani 1 1 d . . . . .
C10 C -0.1227(4) 0.2169(3) 0.4175(2) 0.0279(15) Uani 1 1 d . . . . .
H10 H -0.177910 0.227138 0.409285 0.033 Uiso 1 1 calc R U . . .
C11 C -0.0798(3) 0.2385(3) 0.3813(2) 0.0210(14) Uani 1 1 d . . . . .
C12 C -0.1232(4) 0.2757(3) 0.3287(2) 0.0283(15) Uani 1 1 d . . . . .
H12 H -0.083979 0.282369 0.307577 0.034 Uiso 1 1 calc R U . . .
C13 C -0.1556(4) 0.3550(3) 0.3376(3) 0.0425(19) Uani 1 1 d . . . . .
H13A H -0.193405 0.349989 0.358875 0.064 Uiso 1 1 calc R U . . .
H13B H -0.182326 0.377547 0.303742 0.064 Uiso 1 1 calc R U . . .
H13C H -0.111541 0.387349 0.355886 0.064 Uiso 1 1 calc R U . . .
C14 C -0.1917(4) 0.2234(4) 0.2968(2) 0.0362(17) Uani 1 1 d . . . . .
H14A H -0.170286 0.173362 0.293070 0.054 Uiso 1 1 calc R U . . .
H14B H -0.214521 0.245130 0.262071 0.054 Uiso 1 1 calc R U . . .
H14C H -0.232844 0.219151 0.315502 0.054 Uiso 1 1 calc R U . . .
C15 C -0.1335(4) 0.1594(4) 0.5062(3) 0.0365(17) Uani 1 1 d . . . . .
H15 H -0.099853 0.122817 0.531286 0.044 Uiso 1 1 calc R U . . .
C16 C -0.1441(5) 0.2287(4) 0.5386(3) 0.063(2) Uani 1 1 d . . . . .
H16A H -0.174641 0.267243 0.515196 0.095 Uiso 1 1 calc R U . . .
H16B H -0.092022 0.249037 0.556798 0.095 Uiso 1 1 calc R U . . .
H16C H -0.172524 0.214079 0.564318 0.095 Uiso 1 1 calc R U . . .
C17 C -0.2127(4) 0.1205(4) 0.4826(3) 0.0436(18) Uani 1 1 d . . . . .
H17A H -0.235533 0.103981 0.510739 0.065 Uiso 1 1 calc R U . . .
H17B H -0.204466 0.076808 0.462116 0.065 Uiso 1 1 calc R U . . .
H17C H -0.249098 0.155859 0.459724 0.065 Uiso 1 1 calc R U . . .
C18 C 0.1308(3) 0.1604(3) 0.4548(2) 0.0258(15) Uani 1 1 d . . . . .
H18 H 0.154748 0.184887 0.428611 0.031 Uiso 1 1 calc R U . . .
C19 C 0.1784(4) 0.1865(4) 0.5099(2) 0.0414(19) Uani 1 1 d . . . . .
H19A H 0.177548 0.241536 0.511730 0.062 Uiso 1 1 calc R U . . .
H19B H 0.233329 0.169061 0.516646 0.062 Uiso 1 1 calc R U . . .
H19C H 0.154532 0.165292 0.536301 0.062 Uiso 1 1 calc R U . . .
C20 C 0.1351(4) 0.0731(4) 0.4477(3) 0.0440(19) Uani 1 1 d . . . . .
H20A H 0.102641 0.047909 0.467581 0.066 Uiso 1 1 calc R U . . .
H20B H 0.190219 0.056335 0.460506 0.066 Uiso 1 1 calc R U . . .
H20C H 0.115118 0.060348 0.410472 0.066 Uiso 1 1 calc R U . . .
C21 C 0.2536(4) 0.2086(3) 0.2194(3) 0.0266(15) Uani 1 1 d . U . . .
C22 C 0.3317(4) 0.2393(3) 0.2374(3) 0.0322(16) Uani 1 1 d . . . . .
C23 C 0.3792(4) 0.2451(4) 0.2010(3) 0.0405(18) Uani 1 1 d . . . . .
H23 H 0.431242 0.264990 0.212472 0.049 Uiso 1 1 calc R U . . .
C24 C 0.3502(4) 0.2220(4) 0.1492(3) 0.047(2) Uani 1 1 d . . . . .
H24 H 0.381812 0.227638 0.125391 0.057 Uiso 1 1 calc R U . . .
C25 C 0.2717(4) 0.1893(4) 0.1316(3) 0.0445(19) Uani 1 1 d . . . . .
H25 H 0.252806 0.172217 0.096513 0.053 Uiso 1 1 calc R U . . .
C26 C 0.2228(4) 0.1825(3) 0.1667(3) 0.0341(16) Uani 1 1 d . . . . .
C27 C 0.1404(4) 0.1467(3) 0.1483(3) 0.0331(16) Uani 1 1 d . . . . .
H27 H 0.109711 0.160803 0.173819 0.040 Uiso 1 1 calc R U . . .
C28 C 0.0933(4) 0.1751(4) 0.0926(3) 0.0437(19) Uani 1 1 d . . . . .
H28A H 0.088950 0.230035 0.092999 0.065 Uiso 1 1 calc R U . . .
H28B H 0.040081 0.152860 0.083334 0.065 Uiso 1 1 calc R U . . .
H28C H 0.121282 0.159994 0.066780 0.065 Uiso 1 1 calc R U . . .
C29 C 0.1451(4) 0.0589(4) 0.1466(3) 0.0453(19) Uani 1 1 d . . . . .
H29A H 0.177988 0.043948 0.123627 0.068 Uiso 1 1 calc R U . . .
H29B H 0.091630 0.038216 0.133106 0.068 Uiso 1 1 calc R U . . .
H29C H 0.168532 0.039622 0.182006 0.068 Uiso 1 1 calc R U . . .
C30 C 0.3699(4) 0.2644(4) 0.2952(3) 0.0379(18) Uani 1 1 d . . . . .
H30 H 0.332156 0.249385 0.315856 0.045 Uiso 1 1 calc R U . . .
C31 C 0.3813(4) 0.3504(4) 0.3018(3) 0.055(2) Uani 1 1 d . . . . .
H31A H 0.405542 0.362207 0.338726 0.083 Uiso 1 1 calc R U . . .
H31B H 0.329626 0.375385 0.290228 0.083 Uiso 1 1 calc R U . . .
H31C H 0.415771 0.368102 0.280594 0.083 Uiso 1 1 calc R U . . .
C32 C 0.4499(4) 0.2223(4) 0.3203(3) 0.049(2) Uani 1 1 d . . . . .
H32A H 0.489486 0.236812 0.301961 0.073 Uiso 1 1 calc R U . . .
H32B H 0.441156 0.167814 0.317116 0.073 Uiso 1 1 calc R U . . .
H32C H 0.469030 0.235919 0.357349 0.073 Uiso 1 1 calc R U . . .
C33 C 0.3543(3) -0.0099(3) 0.3309(2) 0.0209(14) Uani 1 1 d . . . . .
C34 C 0.1378(3) -0.0511(3) 0.2954(2) 0.0206(14) Uani 1 1 d . . . . .
C35 C 0.1696(4) -0.1260(3) 0.3084(2) 0.0264(15) Uani 1 1 d . U . . .
H35 H 0.140076 -0.171218 0.306656 0.032 Uiso 1 1 calc R U . . .
C36 C 0.2529(4) -0.1187(3) 0.3241(3) 0.0308(16) Uani 1 1 d . . . . .
H36 H 0.290117 -0.158243 0.335144 0.037 Uiso 1 1 calc R U . . .
C37 C 0.2708(3) -0.0415(3) 0.3203(2) 0.0209(14) Uani 1 1 d . . . . .
C38 C 0.0557(3) -0.0367(3) 0.2804(2) 0.0224(14) Uani 1 1 d . . . . .
H38 H 0.022914 -0.079838 0.271369 0.027 Uiso 1 1 calc R U . . .
C39 C 0.3984(4) -0.0229(3) 0.2940(2) 0.0256(15) Uani 1 1 d . . . . .
C40 C 0.4823(4) -0.0077(3) 0.3085(2) 0.0275(15) Uani 1 1 d . . . . .
H40 H 0.512320 -0.017132 0.284159 0.033 Uiso 1 1 calc R U . . .
C41 C 0.5203(3) 0.0211(3) 0.3586(3) 0.0290(16) Uani 1 1 d . . . . .
C42 C 0.4746(3) 0.0380(3) 0.3927(2) 0.0249(15) Uani 1 1 d . . . . .
H42 H 0.499725 0.059889 0.425617 0.030 Uiso 1 1 calc R U . . .
C43 C 0.3919(3) 0.0238(3) 0.3802(2) 0.0230(14) Uani 1 1 d . . . . .
C44 C 0.3427(4) 0.0464(3) 0.4185(2) 0.0271(15) Uani 1 1 d . . . . .
H44 H 0.288701 0.024118 0.404685 0.033 Uiso 1 1 calc R U . . .
C45 C 0.3781(4) 0.0134(5) 0.4746(3) 0.050(2) Uani 1 1 d . . . . .
H45A H 0.429545 0.036988 0.490471 0.074 Uiso 1 1 calc R U . . .
H45B H 0.385108 -0.041050 0.472223 0.074 Uiso 1 1 calc R U . . .
H45C H 0.341876 0.023712 0.496302 0.074 Uiso 1 1 calc R U . . .
C46 C 0.3321(4) 0.1336(4) 0.4203(3) 0.049(2) Uani 1 1 d . . . . .
H46A H 0.384235 0.157643 0.431790 0.074 Uiso 1 1 calc R U . . .
H46B H 0.300983 0.145842 0.444974 0.074 Uiso 1 1 calc R U . . .
H46C H 0.304393 0.151924 0.385335 0.074 Uiso 1 1 calc R U . . .
C47 C 0.3604(4) -0.0516(4) 0.2372(3) 0.0410(18) Uani 1 1 d . . . . .
H47 H 0.301777 -0.052910 0.232483 0.049 Uiso 1 1 calc R U . . .
C48 C 0.3868(4) -0.1352(4) 0.2294(3) 0.059(2) Uani 1 1 d . . . . .
H48A H 0.444629 -0.137244 0.236279 0.089 Uiso 1 1 calc R U . . .
H48B H 0.362254 -0.151305 0.193340 0.089 Uiso 1 1 calc R U . . .
H48C H 0.369902 -0.168694 0.253766 0.089 Uiso 1 1 calc R U . . .
C49 C 0.3755(5) 0.0036(5) 0.1940(3) 0.062(2) Uani 1 1 d . . . . .
H49A H 0.361629 0.055069 0.201584 0.092 Uiso 1 1 calc R U . . .
H49B H 0.342680 -0.011667 0.159512 0.092 Uiso 1 1 calc R U . . .
H49C H 0.431547 0.001687 0.194292 0.092 Uiso 1 1 calc R U . . .
C50 C 0.6124(4) 0.0312(4) 0.3754(3) 0.0335(16) Uani 1 1 d . . . . .
H50 H 0.627216 0.053600 0.411342 0.040 Uiso 1 1 calc R U . . .
C51 C 0.6436(4) 0.0846(4) 0.3389(3) 0.0444(19) Uani 1 1 d . . . . .
H51A H 0.630551 0.063650 0.303432 0.067 Uiso 1 1 calc R U . . .
H51B H 0.701267 0.089684 0.352169 0.067 Uiso 1 1 calc R U . . .
H51C H 0.618793 0.134162 0.338194 0.067 Uiso 1 1 calc R U . . .
C52 C 0.6540(4) -0.0471(4) 0.3787(3) 0.049(2) Uani 1 1 d . . . . .
H52A H 0.641427 -0.070010 0.343761 0.073 Uiso 1 1 calc R U . . .
H52B H 0.635271 -0.079897 0.402600 0.073 Uiso 1 1 calc R U . . .
H52C H 0.711514 -0.040493 0.391676 0.073 Uiso 1 1 calc R U . . .
C53 C -0.0702(3) 0.0261(3) 0.2622(2) 0.0157(13) Uani 1 1 d . U . . .
C54 C -0.1083(3) -0.0093(3) 0.2970(2) 0.0197(14) Uani 1 1 d . U . . .
C55 C -0.1937(4) -0.0117(3) 0.2814(2) 0.0270(15) Uani 1 1 d . . . . .
H55 H -0.221049 -0.035140 0.303694 0.032 Uiso 1 1 calc R U . . .
C56 C -0.2374(3) 0.0203(3) 0.2334(2) 0.0277(15) Uani 1 1 d . . . . .
H56 H -0.293622 0.018414 0.223583 0.033 Uiso 1 1 calc R U . . .
C57 C -0.1968(3) 0.0551(3) 0.2002(2) 0.0220(14) Uani 1 1 d . . . . .
H57 H -0.226257 0.076944 0.168191 0.026 Uiso 1 1 calc R U . . .
C58 C -0.1135(3) 0.0580(3) 0.2135(2) 0.0216(14) Uani 1 1 d . . . . .
C59 C -0.0710(3) 0.0956(3) 0.1761(2) 0.0251(15) Uani 1 1 d . . . . .
H59 H -0.013814 0.080641 0.187390 0.030 Uiso 1 1 calc R U . . .
C60 C -0.1053(4) 0.0703(4) 0.1182(3) 0.0423(18) Uani 1 1 d . . . . .
H60A H -0.097282 0.016018 0.115380 0.063 Uiso 1 1 calc R U . . .
H60B H -0.077996 0.097275 0.095796 0.063 Uiso 1 1 calc R U . . .
H60C H -0.162053 0.081664 0.106948 0.063 Uiso 1 1 calc R U . . .
C61 C -0.0756(4) 0.1836(3) 0.1796(3) 0.0384(18) Uani 1 1 d . . . . .
H61A H -0.130596 0.199989 0.165326 0.058 Uiso 1 1 calc R U . . .
H61B H -0.042226 0.206519 0.159385 0.058 Uiso 1 1 calc R U . . .
H61C H -0.056848 0.199359 0.216309 0.058 Uiso 1 1 calc R U . . .
C62 C -0.0641(4) -0.0403(3) 0.3516(2) 0.0235(14) Uani 1 1 d . . . . .
H62 H -0.006318 -0.029687 0.357157 0.028 Uiso 1 1 calc R U . . .
C63 C -0.0743(4) -0.1263(3) 0.3545(3) 0.0396(18) Uani 1 1 d . . . . .
H63A H -0.130469 -0.138329 0.349371 0.059 Uiso 1 1 calc R U . . .
H63B H -0.043818 -0.144668 0.388838 0.059 Uiso 1 1 calc R U . . .
H63C H -0.055005 -0.150640 0.327007 0.059 Uiso 1 1 calc R U . . .
C64 C -0.0913(4) 0.0003(4) 0.3955(2) 0.0376(17) Uani 1 1 d . . . . .
H64A H -0.087293 0.054841 0.391434 0.056 Uiso 1 1 calc R U . . .
H64B H -0.057341 -0.015054 0.429692 0.056 Uiso 1 1 calc R U . . .
H64C H -0.146358 -0.013263 0.393182 0.056 Uiso 1 1 calc R U . . .

loop_
_atom_site_aniso_label
_atom_site_aniso_U_11
_atom_site_aniso_U_22
_atom_site_aniso_U_33
_atom_site_aniso_U_23
_atom_site_aniso_U_13
_atom_site_aniso_U_12
Cu1 0.0210(4) 0.0125(4) 0.0237(4) -0.0008(3) 0.0076(3) -0.0017(3)
Cu2 0.0220(4) 0.0134(4) 0.0318(4) 0.0052(3) 0.0104(3) -0.0004(3)
N1 0.023(3) 0.015(2) 0.019(3) 0.003(2) 0.007(2) 0.000(2)
N2 0.026(3) 0.021(3) 0.034(3) 0.007(2) 0.012(2) 0.000(2)
N3 0.011(2) 0.019(3) 0.023(3) -0.003(2) 0.007(2) -0.002(2)
N4 0.021(3) 0.010(2) 0.024(3) 0.001(2) 0.010(2) 0.003(2)
C1 0.026(3) 0.016(3) 0.021(3) -0.007(2) 0.010(3) -0.009(3)
C2 0.022(3) 0.018(3) 0.018(3) 0.001(2) 0.004(3) -0.007(3)
C3 0.027(4) 0.015(3) 0.047(4) -0.002(3) 0.010(3) -0.004(3)
C4 0.034(4) 0.019(3) 0.041(4) -0.005(3) 0.021(3) -0.002(3)
C5 0.019(3) 0.017(3) 0.023(3) 0.001(3) 0.003(3) 0.001(3)
C6 0.019(3) 0.010(3) 0.034(4) 0.006(3) 0.009(3) -0.001(2)
C7 0.029(4) 0.016(3) 0.028(4) -0.006(3) 0.006(3) 0.004(3)
C8 0.022(4) 0.033(4) 0.022(3) 0.002(3) 0.007(3) -0.008(3)
C9 0.019(3) 0.029(3) 0.023(3) 0.000(3) 0.005(3) -0.006(3)
C10 0.024(4) 0.027(4) 0.032(4) -0.009(3) 0.007(3) 0.001(3)
C11 0.016(3) 0.016(3) 0.030(4) -0.001(3) 0.003(3) -0.006(2)
C12 0.023(3) 0.024(3) 0.039(4) 0.004(3) 0.010(3) 0.003(3)
C13 0.041(4) 0.027(4) 0.051(5) 0.001(3) -0.002(4) 0.001(3)
C14 0.042(4) 0.035(4) 0.025(4) 0.002(3) -0.001(3) -0.007(3)
C15 0.023(4) 0.053(4) 0.032(4) -0.002(3) 0.006(3) -0.003(3)
C16 0.082(6) 0.068(6) 0.055(5) -0.036(4) 0.044(5) -0.028(5)
C17 0.038(4) 0.054(5) 0.042(4) -0.006(4) 0.016(3) -0.010(4)
C18 0.023(3) 0.026(3) 0.031(4) -0.004(3) 0.010(3) 0.005(3)
C19 0.022(4) 0.073(5) 0.027(4) -0.009(4) 0.002(3) 0.002(3)
C20 0.027(4) 0.036(4) 0.070(5) 0.003(4) 0.015(4) 0.004(3)
C21 0.029(4) 0.010(3) 0.047(4) 0.007(3) 0.022(3) -0.004(3)
C22 0.032(4) 0.026(4) 0.045(4) 0.017(3) 0.021(3) 0.005(3)
C23 0.028(4) 0.041(4) 0.056(5) 0.006(4) 0.018(4) -0.008(3)
C24 0.046(5) 0.046(5) 0.065(6) 0.010(4) 0.040(4) 0.004(4)
C25 0.053(5) 0.042(4) 0.041(4) 0.003(3) 0.016(4) 0.009(4)
C26 0.041(4) 0.027(4) 0.043(4) 0.006(3) 0.025(4) 0.003(3)
C27 0.028(4) 0.028(4) 0.046(4) 0.000(3) 0.013(3) 0.002(3)
C28 0.053(5) 0.024(4) 0.059(5) 0.002(3) 0.025(4) -0.005(3)
C29 0.050(5) 0.032(4) 0.054(5) 0.005(3) 0.013(4) -0.003(3)
C30 0.026(4) 0.031(4) 0.059(5) 0.003(3) 0.015(3) -0.004(3)
C31 0.042(5) 0.039(5) 0.084(6) 0.004(4) 0.014(4) 0.003(4)
C32 0.034(4) 0.046(5) 0.066(5) 0.017(4) 0.014(4) 0.004(3)
C33 0.019(3) 0.024(3) 0.022(3) 0.005(3) 0.008(3) 0.008(3)
C34 0.017(3) 0.020(3) 0.023(3) -0.004(2) 0.003(3) -0.001(3)
C35 0.028(3) 0.008(3) 0.045(4) 0.006(3) 0.014(3) 0.002(3)
C36 0.025(4) 0.014(3) 0.049(4) 0.009(3) 0.004(3) 0.005(3)
C37 0.012(3) 0.023(3) 0.027(3) -0.002(3) 0.005(3) 0.004(3)
C38 0.024(3) 0.011(3) 0.028(3) -0.004(2) 0.000(3) -0.002(3)
C39 0.026(4) 0.021(3) 0.028(4) -0.001(3) 0.005(3) -0.001(3)
C40 0.028(4) 0.026(3) 0.029(4) -0.002(3) 0.009(3) -0.006(3)
C41 0.016(3) 0.031(4) 0.039(4) 0.004(3) 0.007(3) -0.008(3)
C42 0.024(4) 0.026(3) 0.024(3) -0.004(3) 0.007(3) 0.000(3)
C43 0.016(3) 0.025(3) 0.024(3) 0.004(3) -0.003(3) -0.002(3)
C44 0.022(3) 0.037(4) 0.024(4) -0.004(3) 0.011(3) -0.002(3)
C45 0.033(4) 0.081(6) 0.040(4) 0.019(4) 0.018(3) 0.005(4)
C46 0.055(5) 0.047(5) 0.055(5) 0.000(4) 0.033(4) 0.010(4)
C47 0.023(4) 0.056(5) 0.042(4) -0.014(4) 0.004(3) -0.002(3)
C48 0.034(4) 0.060(5) 0.080(6) -0.039(5) 0.008(4) 0.003(4)
C49 0.052(5) 0.100(7) 0.028(4) 0.015(4) 0.002(4) -0.002(5)
C50 0.020(3) 0.038(4) 0.044(4) -0.005(3) 0.011(3) -0.001(3)
C51 0.034(4) 0.047(5) 0.054(5) 0.011(4) 0.016(4) -0.010(3)
C52 0.026(4) 0.052(5) 0.063(5) 0.004(4) 0.002(4) 0.000(3)
C53 0.012(3) 0.008(3) 0.025(3) -0.006(2) 0.003(3) 0.001(2)
C54 0.010(3) 0.014(3) 0.037(3) -0.005(3) 0.010(3) 0.004(2)
C55 0.031(4) 0.018(3) 0.038(4) -0.001(3) 0.021(3) -0.003(3)
C56 0.011(3) 0.029(4) 0.040(4) -0.001(3) 0.001(3) 0.001(3)
C57 0.020(3) 0.017(3) 0.026(3) 0.002(3) 0.001(3) 0.011(3)
C58 0.028(4) 0.013(3) 0.021(3) 0.004(2) 0.001(3) 0.006(3)
C59 0.023(3) 0.016(3) 0.033(4) 0.001(3) 0.002(3) 0.002(3)
C60 0.059(5) 0.033(4) 0.037(4) -0.004(3) 0.016(4) 0.000(4)
C61 0.063(5) 0.024(4) 0.029(4) -0.001(3) 0.014(4) -0.006(3)
C62 0.031(4) 0.021(3) 0.020(3) 0.003(3) 0.010(3) -0.005(3)
C63 0.064(5) 0.025(4) 0.028(4) 0.008(3) 0.008(3) 0.002(3)
C64 0.048(4) 0.045(4) 0.022(4) -0.014(3) 0.012(3) -0.005(3)

loop_
_atom_type_symbol
_atom_type_description
_atom_type_scat_dispersion_real
_atom_type_scat_dispersion_imag
_atom_type_scat_source
C C 0.0033 0.0016 'International Tables Vol C Tables 4.2.6.8 and 6.1.1.4'
H H 0.0000 0.0000 'International Tables Vol C Tables 4.2.6.8 and 6.1.1.4'
N N 0.0061 0.0033 'International Tables Vol C Tables 4.2.6.8 and 6.1.1.4'
Cu Cu 0.3201 1.2651 'International Tables Vol C Tables 4.2.6.8 and 6.1.1.4'

loop_
_geom_angle_atom_site_label_1
_geom_angle_atom_site_label_2
_geom_angle_atom_site_label_3
_geom_angle
_geom_angle_site_symmetry_1
_geom_angle_site_symmetry_3
_geom_angle_publ_flag
N1 Cu1 N4 171.6(2) . . ?
N1 Cu1 Cu2 92.66(15) . . ?
N4 Cu1 Cu2 95.36(14) . . ?
N3 Cu2 N2 172.6(2) . . ?
N3 Cu2 Cu1 92.90(14) . . ?
N2 Cu2 Cu1 94.27(16) . . ?
C5 N1 C2 106.1(4) . . ?
C5 N1 Cu1 124.0(4) . . ?
C2 N1 Cu1 127.4(4) . . ?
C6 N2 C21 115.2(5) . . ?
C6 N2 Cu2 131.0(4) . . ?
C21 N2 Cu2 113.5(4) . . ?
C37 N3 C34 105.9(4) . . ?
C37 N3 Cu2 125.7(4) . . ?
C34 N3 Cu2 127.5(3) . . ?
C38 N4 C53 116.9(4) . . ?
C38 N4 Cu1 127.0(4) . . ?
C53 N4 Cu1 114.7(3) . . ?
C7 C1 C11 119.8(6) . . ?
C7 C1 C5 120.9(5) . . ?
C11 C1 C5 119.0(5) . . ?
N1 C2 C3 109.4(5) . . ?
N1 C2 C6 127.7(5) . . ?
C3 C2 C6 122.9(5) . . ?
C4 C3 C2 107.5(5) . . ?
C4 C3 H3 126.2 . . ?
C2 C3 H3 126.2 . . ?
C3 C4 C5 107.0(5) . . ?
C3 C4 H4 126.5 . . ?
C5 C4 H4 126.5 . . ?
N1 C5 C4 110.1(5) . . ?
N1 C5 C1 125.6(5) . . ?
C4 C5 C1 124.4(5) . . ?
N2 C6 C2 127.4(5) . . ?
N2 C6 H6 116.3 . . ?
C2 C6 H6 116.3 . . ?
C8 C7 C1 118.3(5) . . ?
C8 C7 C18 120.0(5) . . ?
C1 C7 C18 121.7(6) . . ?
C7 C8 C9 123.8(6) . . ?
C7 C8 H8 118.1 . . ?
C9 C8 H8 118.1 . . ?
C10 C9 C8 117.1(6) . . ?
C10 C9 C15 122.1(5) . . ?
C8 C9 C15 120.8(5) . . ?
C9 C10 C11 122.3(6) . . ?
C9 C10 H10 118.9 . . ?
C11 C10 H10 118.9 . . ?
C10 C11 C1 118.5(5) . . ?
C10 C11 C12 120.2(5) . . ?
C1 C11 C12 121.3(5) . . ?
C11 C12 C13 111.1(5) . . ?
C11 C12 C14 110.6(5) . . ?
C13 C12 C14 111.0(5) . . ?
C11 C12 H12 108.0 . . ?
C13 C12 H12 108.0 . . ?
C14 C12 H12 108.0 . . ?
C12 C13 H13A 109.5 . . ?
C12 C13 H13B 109.5 . . ?
H13A C13 H13B 109.5 . . ?
C12 C13 H13C 109.5 . . ?
H13A C13 H13C 109.5 . . ?
H13B C13 H13C 109.5 . . ?
C12 C14 H14A 109.5 . . ?
C12 C14 H14B 109.5 . . ?
H14A C14 H14B 109.5 . . ?
C12 C14 H14C 109.5 . . ?
H14A C14 H14C 109.5 . . ?
H14B C14 H14C 109.5 . . ?
C17 C15 C16 111.0(6) . . ?
C17 C15 C9 114.3(5) . . ?
C16 C15 C9 110.8(6) . . ?
C17 C15 H15 106.7 . . ?
C16 C15 H15 106.7 . . ?
C9 C15 H15 106.7 . . ?
C15 C16 H16A 109.5 . . ?
C15 C16 H16B 109.5 . . ?
H16A C16 H16B 109.5 . . ?
C15 C16 H16C 109.5 . . ?
H16A C16 H16C 109.5 . . ?
H16B C16 H16C 109.5 . . ?
C15 C17 H17A 109.5 . . ?
C15 C17 H17B 109.5 . . ?
H17A C17 H17B 109.5 . . ?
C15 C17 H17C 109.5 . . ?
H17A C17 H17C 109.5 . . ?
H17B C17 H17C 109.5 . . ?
C19 C18 C7 112.6(5) . . ?
C19 C18 C20 112.2(5) . . ?
C7 C18 C20 108.7(5) . . ?
C19 C18 H18 107.7 . . ?
C7 C18 H18 107.7 . . ?
C20 C18 H18 107.7 . . ?
C18 C19 H19A 109.5 . . ?
C18 C19 H19B 109.5 . . ?
H19A C19 H19B 109.5 . . ?
C18 C19 H19C 109.5 . . ?
H19A C19 H19C 109.5 . . ?
H19B C19 H19C 109.5 . . ?
C18 C20 H20A 109.5 . . ?
C18 C20 H20B 109.5 . . ?
H20A C20 H20B 109.5 . . ?
C18 C20 H20C 109.5 . . ?
H20A C20 H20C 109.5 . . ?
H20B C20 H20C 109.5 . . ?
C22 C21 C26 121.8(6) . . ?
C22 C21 N2 119.2(6) . . ?
C26 C21 N2 119.0(5) . . ?
C21 C22 C23 118.5(6) . . ?
C21 C22 C30 123.8(6) . . ?
C23 C22 C30 117.7(6) . . ?
C24 C23 C22 121.1(6) . . ?
C24 C23 H23 119.4 . . ?
C22 C23 H23 119.4 . . ?
C23 C24 C25 120.0(7) . . ?
C23 C24 H24 120.0 . . ?
C25 C24 H24 120.0 . . ?
C26 C25 C24 120.4(7) . . ?
C26 C25 H25 119.8 . . ?
C24 C25 H25 119.8 . . ?
C25 C26 C21 118.1(6) . . ?
C25 C26 C27 120.4(6) . . ?
C21 C26 C27 121.4(6) . . ?
C26 C27 C28 112.3(5) . . ?
C26 C27 C29 111.8(5) . . ?
C28 C27 C29 108.1(5) . . ?
C26 C27 H27 108.1 . . ?
C28 C27 H27 108.1 . . ?
C29 C27 H27 108.1 . . ?
C27 C28 H28A 109.5 . . ?
C27 C28 H28B 109.5 . . ?
H28A C28 H28B 109.5 . . ?
C27 C28 H28C 109.5 . . ?
H28A C28 H28C 109.5 . . ?
H28B C28 H28C 109.5 . . ?
C27 C29 H29A 109.5 . . ?
C27 C29 H29B 109.5 . . ?
H29A C29 H29B 109.5 . . ?
C27 C29 H29C 109.5 . . ?
H29A C29 H29C 109.5 . . ?
H29B C29 H29C 109.5 . . ?
C31 C30 C32 110.5(5) . . ?
C31 C30 C22 113.7(6) . . ?
C32 C30 C22 112.2(6) . . ?
C31 C30 H30 106.6 . . ?
C32 C30 H30 106.6 . . ?
C22 C30 H30 106.6 . . ?
C30 C31 H31A 109.5 . . ?
C30 C31 H31B 109.5 . . ?
H31A C31 H31B 109.5 . . ?
C30 C31 H31C 109.5 . . ?
H31A C31 H31C 109.5 . . ?
H31B C31 H31C 109.5 . . ?
C30 C32 H32A 109.5 . . ?
C30 C32 H32B 109.5 . . ?
H32A C32 H32B 109.5 . . ?
C30 C32 H32C 109.5 . . ?
H32A C32 H32C 109.5 . . ?
H32B C32 H32C 109.5 . . ?
C39 C33 C43 119.8(5) . . ?
C39 C33 C37 119.0(5) . . ?
C43 C33 C37 120.7(5) . . ?
C38 C34 N3 128.9(5) . . ?
C38 C34 C35 122.1(5) . . ?
N3 C34 C35 108.9(5) . . ?
C36 C35 C34 106.6(5) . . ?
C36 C35 H35 126.7 . . ?
C34 C35 H35 126.7 . . ?
C35 C36 C37 107.3(5) . . ?
C35 C36 H36 126.3 . . ?
C37 C36 H36 126.3 . . ?
N3 C37 C36 111.2(5) . . ?
N3 C37 C33 124.4(5) . . ?
C36 C37 C33 124.3(5) . . ?
N4 C38 C34 129.4(5) . . ?
N4 C38 H38 115.3 . . ?
C34 C38 H38 115.3 . . ?
C33 C39 C40 119.3(5) . . ?
C33 C39 C47 123.3(5) . . ?
C40 C39 C47 117.5(6) . . ?
C41 C40 C39 120.7(6) . . ?
C41 C40 H40 119.7 . . ?
C39 C40 H40 119.7 . . ?
C42 C41 C40 118.7(5) . . ?
C42 C41 C50 121.2(6) . . ?
C40 C41 C50 120.0(6) . . ?
C41 C42 C43 122.6(6) . . ?
C41 C42 H42 118.7 . . ?
C43 C42 H42 118.7 . . ?
C42 C43 C33 118.7(6) . . ?
C42 C43 C44 120.8(5) . . ?
C33 C43 C44 120.4(5) . . ?
C43 C44 C45 112.1(5) . . ?
C43 C44 C46 111.7(5) . . ?
C45 C44 C46 111.2(6) . . ?
C43 C44 H44 107.2 . . ?
C45 C44 H44 107.2 . . ?
C46 C44 H44 107.2 . . ?
C44 C45 H45A 109.5 . . ?
C44 C45 H45B 109.5 . . ?
H45A C45 H45B 109.5 . . ?
C44 C45 H45C 109.5 . . ?
H45A C45 H45C 109.5 . . ?
H45B C45 H45C 109.5 . . ?
C44 C46 H46A 109.5 . . ?
C44 C46 H46B 109.5 . . ?
H46A C46 H46B 109.5 . . ?
C44 C46 H46C 109.5 . . ?
H46A C46 H46C 109.5 . . ?
H46B C46 H46C 109.5 . . ?
C39 C47 C49 112.5(6) . . ?
C39 C47 C48 111.6(5) . . ?
C49 C47 C48 112.1(7) . . ?
C39 C47 H47 106.7 . . ?
C49 C47 H47 106.7 . . ?
C48 C47 H47 106.7 . . ?
C47 C48 H48A 109.5 . . ?
C47 C48 H48B 109.5 . . ?
H48A C48 H48B 109.5 . . ?
C47 C48 H48C 109.5 . . ?
H48A C48 H48C 109.5 . . ?
H48B C48 H48C 109.5 . . ?
C47 C49 H49A 109.5 . . ?
C47 C49 H49B 109.5 . . ?
H49A C49 H49B 109.5 . . ?
C47 C49 H49C 109.5 . . ?
H49A C49 H49C 109.5 . . ?
H49B C49 H49C 109.5 . . ?
C51 C50 C52 110.0(6) . . ?
C51 C50 C41 113.6(5) . . ?
C52 C50 C41 110.1(5) . . ?
C51 C50 H50 107.6 . . ?
C52 C50 H50 107.6 . . ?
C41 C50 H50 107.6 . . ?
C50 C51 H51A 109.5 . . ?
C50 C51 H51B 109.5 . . ?
H51A C51 H51B 109.5 . . ?
C50 C51 H51C 109.5 . . ?
H51A C51 H51C 109.5 . . ?
H51B C51 H51C 109.5 . . ?
C50 C52 H52A 109.5 . . ?
C50 C52 H52B 109.5 . . ?
H52A C52 H52B 109.5 . . ?
C50 C52 H52C 109.5 . . ?
H52A C52 H52C 109.5 . . ?
H52B C52 H52C 109.5 . . ?
C58 C53 C54 122.4(5) . . ?
C58 C53 N4 119.3(5) . . ?
C54 C53 N4 118.4(5) . . ?
C53 C54 C55 117.2(5) . . ?
C53 C54 C62 124.1(5) . . ?
C55 C54 C62 118.6(5) . . ?
C56 C55 C54 121.0(6) . . ?
C56 C55 H55 119.5 . . ?
C54 C55 H55 119.5 . . ?
C57 C56 C55 119.6(5) . . ?
C57 C56 H56 120.2 . . ?
C55 C56 H56 120.2 . . ?
C58 C57 C56 121.4(5) . . ?
C58 C57 H57 119.3 . . ?
C56 C57 H57 119.3 . . ?
C57 C58 C53 118.5(6) . . ?
C57 C58 C59 120.1(5) . . ?
C53 C58 C59 121.5(5) . . ?
C58 C59 C60 112.5(5) . . ?
C58 C59 C61 110.6(5) . . ?
C60 C59 C61 109.4(5) . . ?
C58 C59 H59 108.0 . . ?
C60 C59 H59 108.0 . . ?
C61 C59 H59 108.0 . . ?
C59 C60 H60A 109.5 . . ?
C59 C60 H60B 109.5 . . ?
H60A C60 H60B 109.5 . . ?
C59 C60 H60C 109.5 . . ?
H60A C60 H60C 109.5 . . ?
H60B C60 H60C 109.5 . . ?
C59 C61 H61A 109.5 . . ?
C59 C61 H61B 109.5 . . ?
H61A C61 H61B 109.5 . . ?
C59 C61 H61C 109.5 . . ?
H61A C61 H61C 109.5 . . ?
H61B C61 H61C 109.5 . . ?
C63 C62 C54 111.2(5) . . ?
C63 C62 C64 111.2(5) . . ?
C54 C62 C64 111.1(5) . . ?
C63 C62 H62 107.7 . . ?
C54 C62 H62 107.7 . . ?
C64 C62 H62 107.7 . . ?
C62 C63 H63A 109.5 . . ?
C62 C63 H63B 109.5 . . ?
H63A C63 H63B 109.5 . . ?
C62 C63 H63C 109.5 . . ?
H63A C63 H63C 109.5 . . ?
H63B C63 H63C 109.5 . . ?
C62 C64 H64A 109.5 . . ?
C62 C64 H64B 109.5 . . ?
H64A C64 H64B 109.5 . . ?
C62 C64 H64C 109.5 . . ?
H64A C64 H64C 109.5 . . ?
H64B C64 H64C 109.5 . . ?

loop_
_geom_bond_atom_site_label_1
_geom_bond_atom_site_label_2
_geom_bond_distance
_geom_bond_site_symmetry_2
_geom_bond_publ_flag
Cu1 N1 1.841(4) . ?
Cu1 N4 1.873(4) . ?
Cu1 Cu2 2.5677(11) . ?
Cu2 N3 1.844(4) . ?
Cu2 N2 1.876(5) . ?
N1 C5 1.365(7) . ?
N1 C2 1.392(7) . ?
N2 C6 1.290(7) . ?
N2 C21 1.453(8) . ?
N3 C37 1.361(7) . ?
N3 C34 1.400(7) . ?
N4 C38 1.314(7) . ?
N4 C53 1.446(7) . ?
C1 C7 1.397(8) . ?
C1 C11 1.415(8) . ?
C1 C5 1.499(8) . ?
C2 C3 1.407(8) . ?
C2 C6 1.412(8) . ?
C3 C4 1.366(9) . ?
C3 H3 0.9300 . ?
C4 C5 1.417(8) . ?
C4 H4 0.9300 . ?
C6 H6 0.9300 . ?
C7 C8 1.378(8) . ?
C7 C18 1.534(8) . ?
C8 C9 1.377(8) . ?
C8 H8 0.9300 . ?
C9 C10 1.384(8) . ?
C9 C15 1.542(9) . ?
C10 C11 1.391(8) . ?
C10 H10 0.9300 . ?
C11 C12 1.515(8) . ?
C12 C13 1.530(8) . ?
C12 C14 1.540(8) . ?
C12 H12 0.9800 . ?
C13 H13A 0.9600 . ?
C13 H13B 0.9600 . ?
C13 H13C 0.9600 . ?
C14 H14A 0.9600 . ?
C14 H14B 0.9600 . ?
C14 H14C 0.9600 . ?
C15 C17 1.496(8) . ?
C15 C16 1.509(9) . ?
C15 H15 0.9800 . ?
C16 H16A 0.9600 . ?
C16 H16B 0.9600 . ?
C16 H16C 0.9600 . ?
C17 H17A 0.9600 . ?
C17 H17B 0.9600 . ?
C17 H17C 0.9600 . ?
C18 C19 1.515(8) . ?
C18 C20 1.536(8) . ?
C18 H18 0.9800 . ?
C19 H19A 0.9600 . ?
C19 H19B 0.9600 . ?
C19 H19C 0.9600 . ?
C20 H20A 0.9600 . ?
C20 H20B 0.9600 . ?
C20 H20C 0.9600 . ?
C21 C22 1.401(8) . ?
C21 C26 1.404(9) . ?
C22 C23 1.404(9) . ?
C22 C30 1.533(9) . ?
C23 C24 1.364(9) . ?
C23 H23 0.9300 . ?
C24 C25 1.419(10) . ?
C24 H24 0.9300 . ?
C25 C26 1.398(9) . ?
C25 H25 0.9300 . ?
C26 C27 1.501(9) . ?
C27 C28 1.537(9) . ?
C27 C29 1.531(8) . ?
C27 H27 0.9800 . ?
C28 H28A 0.9600 . ?
C28 H28B 0.9600 . ?
C28 H28C 0.9600 . ?
C29 H29A 0.9600 . ?
C29 H29B 0.9600 . ?
C29 H29C 0.9600 . ?
C30 C31 1.512(9) . ?
C30 C32 1.538(8) . ?
C30 H30 0.9800 . ?
C31 H31A 0.9600 . ?
C31 H31B 0.9600 . ?
C31 H31C 0.9600 . ?
C32 H32A 0.9600 . ?
C32 H32B 0.9600 . ?
C32 H32C 0.9600 . ?
C33 C39 1.388(8) . ?
C33 C43 1.399(8) . ?
C33 C37 1.490(8) . ?
C34 C38 1.380(7) . ?
C34 C35 1.418(7) . ?
C35 C36 1.384(8) . ?
C35 H35 0.9300 . ?
C36 C37 1.388(8) . ?
C36 H36 0.9300 . ?
C38 H38 0.9300 . ?
C39 C40 1.412(8) . ?
C39 C47 1.527(8) . ?
C40 C41 1.383(8) . ?
C40 H40 0.9300 . ?
C41 C42 1.360(8) . ?
C41 C50 1.532(8) . ?
C42 C43 1.390(8) . ?
C42 H42 0.9300 . ?
C43 C44 1.516(8) . ?
C44 C45 1.532(8) . ?
C44 C46 1.530(9) . ?
C44 H44 0.9800 . ?
C45 H45A 0.9600 . ?
C45 H45B 0.9600 . ?
C45 H45C 0.9600 . ?
C46 H46A 0.9600 . ?
C46 H46B 0.9600 . ?
C46 H46C 0.9600 . ?
C47 C49 1.549(10) . ?
C47 C48 1.553(9) . ?
C47 H47 0.9800 . ?
C48 H48A 0.9600 . ?
C48 H48B 0.9600 . ?
C48 H48C 0.9600 . ?
C49 H49A 0.9600 . ?
C49 H49B 0.9600 . ?
C49 H49C 0.9600 . ?
C50 C51 1.523(9) . ?
C50 C52 1.530(9) . ?
C50 H50 0.9800 . ?
C51 H51A 0.9600 . ?
C51 H51B 0.9600 . ?
C51 H51C 0.9600 . ?
C52 H52A 0.9600 . ?
C52 H52B 0.9600 . ?
C52 H52C 0.9600 . ?
C53 C58 1.398(7) . ?
C53 C54 1.392(8) . ?
C54 C55 1.411(8) . ?
C54 C62 1.517(8) . ?
C55 C56 1.389(8) . ?
C55 H55 0.9300 . ?
C56 C57 1.384(8) . ?
C56 H56 0.9300 . ?
C57 C58 1.378(8) . ?
C57 H57 0.9300 . ?
C58 C59 1.508(8) . ?
C59 C60 1.526(8) . ?
C59 C61 1.539(8) . ?
C59 H59 0.9800 . ?
C60 H60A 0.9600 . ?
C60 H60B 0.9600 . ?
C60 H60C 0.9600 . ?
C61 H61A 0.9600 . ?
C61 H61B 0.9600 . ?
C61 H61C 0.9600 . ?
C62 C63 1.513(8) . ?
C62 C64 1.514(8) . ?
C62 H62 0.9800 . ?
C63 H63A 0.9600 . ?
C63 H63B 0.9600 . ?
C63 H63C 0.9600 . ?
C64 H64A 0.9600 . ?
C64 H64B 0.9600 . ?
C64 H64C 0.9600 . ?

loop_
_geom_torsion_atom_site_label_1
_geom_torsion_atom_site_label_2
_geom_torsion_atom_site_label_3
_geom_torsion_atom_site_label_4
_geom_torsion
_geom_torsion_site_symmetry_1
_geom_torsion_site_symmetry_2
_geom_torsion_site_symmetry_3
_geom_torsion_site_symmetry_4
_geom_torsion_publ_flag
Cu2 Cu1 N1 C5 -157.9(4) . . . . ?
Cu2 Cu1 N1 C2 42.8(4) . . . . ?
Cu1 Cu2 N2 C6 31.1(5) . . . . ?
Cu1 Cu2 N2 C21 -155.4(4) . . . . ?
Cu1 Cu2 N3 C37 -155.4(4) . . . . ?
Cu1 Cu2 N3 C34 37.0(5) . . . . ?
Cu2 Cu1 N4 C38 36.0(5) . . . . ?
Cu2 Cu1 N4 C53 -157.6(4) . . . . ?
C5 N1 C2 C3 -1.5(6) . . . . ?
Cu1 N1 C2 C3 160.8(4) . . . . ?
C5 N1 C2 C6 176.7(5) . . . . ?
Cu1 N1 C2 C6 -21.0(8) . . . . ?
N1 C2 C3 C4 1.7(6) . . . . ?
C6 C2 C3 C4 -176.5(5) . . . . ?
C2 C3 C4 C5 -1.2(6) . . . . ?
C2 N1 C5 C4 0.7(6) . . . . ?
Cu1 N1 C5 C4 -162.4(4) . . . . ?
C2 N1 C5 C1 179.7(5) . . . . ?
Cu1 N1 C5 C1 16.6(7) . . . . ?
C3 C4 C5 N1 0.4(6) . . . . ?
C3 C4 C5 C1 -178.7(5) . . . . ?
C7 C1 C5 N1 76.9(7) . . . . ?
C11 C1 C5 N1 -109.6(6) . . . . ?
C7 C1 C5 C4 -104.2(7) . . . . ?
C11 C1 C5 C4 69.3(7) . . . . ?
C21 N2 C6 C2 -178.8(5) . . . . ?
Cu2 N2 C6 C2 -5.4(9) . . . . ?
N1 C2 C6 N2 -10.6(9) . . . . ?
C3 C2 C6 N2 167.3(5) . . . . ?
C11 C1 C7 C8 -4.4(8) . . . . ?
C5 C1 C7 C8 169.0(5) . . . . ?
C11 C1 C7 C18 173.2(5) . . . . ?
C5 C1 C7 C18 -13.4(8) . . . . ?
C1 C7 C8 C9 0.4(9) . . . . ?
C18 C7 C8 C9 -177.2(5) . . . . ?
C7 C8 C9 C10 2.8(9) . . . . ?
C7 C8 C9 C15 -176.9(6) . . . . ?
C8 C9 C10 C11 -2.1(8) . . . . ?
C15 C9 C10 C11 177.6(5) . . . . ?
C9 C10 C11 C1 -1.8(8) . . . . ?
C9 C10 C11 C12 177.9(5) . . . . ?
C7 C1 C11 C10 5.1(8) . . . . ?
C5 C1 C11 C10 -168.5(5) . . . . ?
C7 C1 C11 C12 -174.6(5) . . . . ?
C5 C1 C11 C12 11.9(7) . . . . ?
C10 C11 C12 C13 66.8(7) . . . . ?
C1 C11 C12 C13 -113.6(6) . . . . ?
C10 C11 C12 C14 -57.0(7) . . . . ?
C1 C11 C12 C14 122.7(6) . . . . ?
C10 C9 C15 C17 47.2(8) . . . . ?
C8 C9 C15 C17 -133.1(6) . . . . ?
C10 C9 C15 C16 -79.2(7) . . . . ?
C8 C9 C15 C16 100.5(7) . . . . ?
C8 C7 C18 C19 -55.3(7) . . . . ?
C1 C7 C18 C19 127.1(6) . . . . ?
C8 C7 C18 C20 69.7(7) . . . . ?
C1 C7 C18 C20 -107.9(6) . . . . ?
C6 N2 C21 C22 71.5(7) . . . . ?
Cu2 N2 C21 C22 -103.0(5) . . . . ?
C6 N2 C21 C26 -109.4(6) . . . . ?
Cu2 N2 C21 C26 76.0(6) . . . . ?
C26 C21 C22 C23 1.2(9) . . . . ?
N2 C21 C22 C23 -179.7(5) . . . . ?
C26 C21 C22 C30 -176.5(6) . . . . ?
N2 C21 C22 C30 2.5(8) . . . . ?
C21 C22 C23 C24 0.4(10) . . . . ?
C30 C22 C23 C24 178.3(6) . . . . ?
C22 C23 C24 C25 -1.9(10) . . . . ?
C23 C24 C25 C26 1.9(10) . . . . ?
C24 C25 C26 C21 -0.3(9) . . . . ?
C24 C25 C26 C27 -178.9(6) . . . . ?
C22 C21 C26 C25 -1.2(9) . . . . ?
N2 C21 C26 C25 179.7(5) . . . . ?
C22 C21 C26 C27 177.4(5) . . . . ?
N2 C21 C26 C27 -1.7(8) . . . . ?
C25 C26 C27 C28 -44.0(8) . . . . ?
C21 C26 C27 C28 137.4(6) . . . . ?
C25 C26 C27 C29 77.8(8) . . . . ?
C21 C26 C27 C29 -100.8(7) . . . . ?
C21 C22 C30 C31 -111.1(7) . . . . ?
C23 C22 C30 C31 71.2(8) . . . . ?
C21 C22 C30 C32 122.6(6) . . . . ?
C23 C22 C30 C32 -55.2(8) . . . . ?
C37 N3 C34 C38 176.9(6) . . . . ?
Cu2 N3 C34 C38 -13.6(9) . . . . ?
C37 N3 C34 C35 -0.5(6) . . . . ?
Cu2 N3 C34 C35 169.0(4) . . . . ?
C38 C34 C35 C36 -177.0(6) . . . . ?
N3 C34 C35 C36 0.6(7) . . . . ?
C34 C35 C36 C37 -0.4(7) . . . . ?
C34 N3 C37 C36 0.2(7) . . . . ?
Cu2 N3 C37 C36 -169.6(4) . . . . ?
C34 N3 C37 C33 177.0(5) . . . . ?
Cu2 N3 C37 C33 7.3(8) . . . . ?
C35 C36 C37 N3 0.2(7) . . . . ?
C35 C36 C37 C33 -176.7(6) . . . . ?
C39 C33 C37 N3 -103.4(7) . . . . ?
C43 C33 C37 N3 84.8(7) . . . . ?
C39 C33 C37 C36 73.0(8) . . . . ?
C43 C33 C37 C36 -98.8(7) . . . . ?
C53 N4 C38 C34 -177.4(6) . . . . ?
Cu1 N4 C38 C34 -11.3(10) . . . . ?
N3 C34 C38 N4 -11.3(11) . . . . ?
C35 C34 C38 N4 165.7(6) . . . . ?
C43 C33 C39 C40 5.2(8) . . . . ?
C37 C33 C39 C40 -166.7(5) . . . . ?
C43 C33 C39 C47 -173.6(5) . . . . ?
C37 C33 C39 C47 14.6(8) . . . . ?
C33 C39 C40 C41 -1.1(8) . . . . ?
C47 C39 C40 C41 177.7(6) . . . . ?
C39 C40 C41 C42 -3.1(9) . . . . ?
C39 C40 C41 C50 175.1(5) . . . . ?
C40 C41 C42 C43 3.4(9) . . . . ?
C50 C41 C42 C43 -174.8(5) . . . . ?
C41 C42 C43 C33 0.6(9) . . . . ?
C41 C42 C43 C44 -177.6(5) . . . . ?
C39 C33 C43 C42 -4.9(8) . . . . ?
C37 C33 C43 C42 166.8(5) . . . . ?
C39 C33 C43 C44 173.2(5) . . . . ?
C37 C33 C43 C44 -15.0(8) . . . . ?
C42 C43 C44 C45 -53.9(7) . . . . ?
C33 C43 C44 C45 128.0(6) . . . . ?
C42 C43 C44 C46 71.7(7) . . . . ?
C33 C43 C44 C46 -106.4(6) . . . . ?
C33 C39 C47 C49 122.4(7) . . . . ?
C40 C39 C47 C49 -56.3(8) . . . . ?
C33 C39 C47 C48 -110.5(7) . . . . ?
C40 C39 C47 C48 70.7(7) . . . . ?
C42 C41 C50 C51 -122.7(7) . . . . ?
C40 C41 C50 C51 59.1(8) . . . . ?
C42 C41 C50 C52 113.4(7) . . . . ?
C40 C41 C50 C52 -64.8(8) . . . . ?
C38 N4 C53 C58 -114.4(6) . . . . ?
Cu1 N4 C53 C58 77.7(5) . . . . ?
C38 N4 C53 C54 65.1(7) . . . . ?
Cu1 N4 C53 C54 -102.7(5) . . . . ?
C58 C53 C54 C55 -0.3(8) . . . . ?
N4 C53 C54 C55 -179.8(4) . . . . ?
C58 C53 C54 C62 -176.0(5) . . . . ?
N4 C53 C54 C62 4.4(8) . . . . ?
C53 C54 C55 C56 -0.2(8) . . . . ?
C62 C54 C55 C56 175.7(5) . . . . ?
C54 C55 C56 C57 0.1(9) . . . . ?
C55 C56 C57 C58 0.6(9) . . . . ?
C56 C57 C58 C53 -1.1(8) . . . . ?
C56 C57 C58 C59 179.3(5) . . . . ?
C54 C53 C58 C57 0.9(8) . . . . ?
N4 C53 C58 C57 -179.5(5) . . . . ?
C54 C53 C58 C59 -179.5(5) . . . . ?
N4 C53 C58 C59 0.1(8) . . . . ?
C57 C58 C59 C60 -46.4(7) . . . . ?
C53 C58 C59 C60 134.0(6) . . . . ?
C57 C58 C59 C61 76.3(6) . . . . ?
C53 C58 C59 C61 -103.2(6) . . . . ?
C53 C54 C62 C63 -116.8(6) . . . . ?
C55 C54 C62 C63 67.5(7) . . . . ?
C53 C54 C62 C64 118.7(6) . . . . ?
C55 C54 C62 C64 -56.9(7) . . . . ?

loop_
_platon_squeeze_void_nr
_platon_squeeze_void_average_x
_platon_squeeze_void_average_y
_platon_squeeze_void_average_z
_platon_squeeze_void_volume
_platon_squeeze_void_count_electrons
_platon_squeeze_void_content
1 -0.036 0.000 0.000 1131 412 ' '
2 -0.024 0.500 0.500 1131 412 ' '
